data_1535108
loop_
_publ_author_name
'Belokoneva, E.L.'
'Tsirel'son, V.G.'

_publ_section_title
;
 Electron density distribution and specific features of chemical bonding
 in turmaline-elbaite according to accurate X-ray diffraction data
;
_journal_name_full 'Zhurnal Neorganicheskoi Khimii'
_journal_page_first 1351
_journal_page_last 1358
_journal_volume 38
_journal_year 1993
_chemical_formula_sum 'Al7.1 B3 Ca0.05 Fe0.41 H3.92 Li1.15 Mg0.12 Mn0.21 Na0.85 O30.92 Si6'
_chemical_name_systematic
;
(Na0.85 Ca0.05) (Al1.10 Li1.15 Fe0.41 Mn0.21 Mg0.12) Al6 B3 Si6 O27 (O H)3.92
;
_space_group_IT_number 160
_symmetry_space_group_name_Hall 'P 3* -2'
_symmetry_space_group_name_H-M 'R 3 m :R'
_cell_angle_alpha 113.9
_cell_angle_beta 113.9
_cell_angle_gamma 113.9
_cell_formula_units_Z 1
_cell_length_a 9.477
_cell_length_b 9.477
_cell_length_c 9.477
_cell_volume 520.938
_citation_journal_id_ASTM ZNOKAQ
_cod_data_source_file Belokoneva_ZNOKAQ_1993_1361.cif
_cod_data_source_block H3.92Al7.1B3Ca0.05Fe0.41Li1.15Mg0.12Mn0.21Na0.85O30.92Si6
_cod_original_cell_volume 520.9375
_cod_original_sg_symbol_Hall 'R 3 -2" (-y+z,x+z,-x+y+z)'
_cod_original_formula_sum
;
H3.92 Al7.1 B3 Ca0.05 Fe0.41 Li1.15 Mg0.12 Mn0.21 Na0.85 O30.92 Si6
;
_cod_database_code 1535108

loop_
_symmetry_equiv_pos_as_xyz
x,y,z
z,x,y
y,z,x
y,x,z
z,y,x
x,z,y

loop_
_atom_site_label
_atom_site_type_symbol
_atom_site_fract_x
_atom_site_fract_y
_atom_site_fract_z
_atom_site_occupancy
_atom_site_U_iso_or_equiv
Li1 Li+1 0.5048 0.5048 0.319 0.38 0.0
O8 O-2 0.8996 0.5686 0.4198 1 0.0
B1 B+3 0.5065 0.5065 -0.1649 1 0.0
Mg1 Mg+2 0.5048 0.5048 0.319 0.04 0.0
O5 O-2 0.0704 0.0704 -0.2089 1 0.0
Ca1 Ca+2 0.8322 0.8322 0.8322 0.05 0.0
O1 O-2 0.2848 0.2848 0.2848 0.9 0.0
O4 O-2 0.9062 0.9062 0.1849 1 0.0
Na1 Na+1 0.8322 0.8322 0.8322 0.85 0.0
O7 O-2 0.2763 -0.0099 -0.2955 1 0.0
O2 O-2 0.5255 0.5255 -0.2924 1 0.0
O6 O-2 0.482 0.3056 0.0983 1 0.0
O3 O-2 0.6966 0.6966 0.2923 1 0.0
Si1 Si+4 0.2611 0.0732 -0.1208 1 0.0
Al1 Al+3 0.5048 0.5048 0.319 0.37 0.0
Fe1 Fe+2 0.5048 0.5048 0.319 0.14 0.0
Mn1 Mn+2 0.5048 0.5048 0.319 0.07 0.0
Al2 Al+3 0.7179 0.496 0.1618 1 0.0
